data_4118397
loop_
_publ_author_name
'Akifumi Nakamura'
'Takeharu Kageyama'
'Hiroki Goto'
'Brad P. Carrow'
'Shingo Ito'
'Kyoko Nozaki'

_publ_section_title
;
 P-Chiral Phosphine-Sulfonate/Palladium-Catalyzed Asymmetric
 Copolymerization of Vinyl Acetate with Carbon Monoxide
;
_journal_name_full 'Journal of the American Chemical Society'
_journal_page_first 12366
_journal_page_last 12369
_journal_paper_doi 10.1021/ja3044344
_journal_volume 134
_journal_year 2012
_chemical_formula_sum 'C17 H20 Cl3 O3 P S'
_chemical_formula_weight 441.71
_chemical_name_systematic
; 
 ? 
;
_space_group_IT_number 15
_symmetry_cell_setting monoclinic
_symmetry_space_group_name_Hall '-C 2yc'
_symmetry_space_group_name_H-M 'C 1 2/c 1'
_atom_sites_solution_hydrogens geom
_atom_sites_solution_primary direct
_atom_sites_solution_secondary difmap
_audit_creation_method SHELXL-97
_cell_angle_alpha 90.0000(15)
_cell_angle_beta 111.6903(19)
_cell_angle_gamma 90.0000(15)
_cell_formula_units_Z 8
_cell_length_a 23.697(10)
_cell_length_b 16.490(6)
_cell_length_c 11.230(5)
_cell_measurement_reflns_used 4709
_cell_measurement_temperature 103.1500
_cell_measurement_theta_max 27.4835
_cell_measurement_theta_min 3.0043
_cell_volume 4078(3)
_computing_cell_refinement 'RIGAKU CrystalClear'
_computing_data_collection 'RIGAKU CrystalClear'
_computing_data_reduction 'RIGAKU CrystalClear'
_computing_molecular_graphics ORTEP-III
_computing_structure_refinement 'SHELXL-97 (Sheldrick, 1997)'
_computing_structure_solution SIR-97
_diffrn_ambient_temperature 103(2)
_diffrn_detector_area_resol_mean 7.31
_diffrn_measured_fraction_theta_full 0.999
_diffrn_measured_fraction_theta_max 0.999
_diffrn_measurement_device_type 'RIGAKU/MSC Mercury CCD'
_diffrn_measurement_method 'omega scans'
_diffrn_radiation_monochromator graphite
_diffrn_radiation_source 'fine-focus sealed tube'
_diffrn_radiation_type MoK\a
_diffrn_radiation_wavelength 0.71070
_diffrn_reflns_av_R_equivalents 0.0531
_diffrn_reflns_av_sigmaI/netI 0.0532
_diffrn_reflns_limit_h_max 28
_diffrn_reflns_limit_h_min -19
_diffrn_reflns_limit_k_max 19
_diffrn_reflns_limit_k_min -19
_diffrn_reflns_limit_l_max 13
_diffrn_reflns_limit_l_min -13
_diffrn_reflns_number 13188
_diffrn_reflns_theta_full 25.00
_diffrn_reflns_theta_max 25.00
_diffrn_reflns_theta_min 3.01
_exptl_absorpt_coefficient_mu 0.644
_exptl_absorpt_correction_T_max 0.9384
_exptl_absorpt_correction_T_min 0.8303
_exptl_absorpt_correction_type multi-scan
_exptl_absorpt_process_details 'Jacobson, R. (1998) Private communication'
_exptl_crystal_colour Colorless
_exptl_crystal_density_diffrn 1.439
_exptl_crystal_description Block
_exptl_crystal_F_000 1824
_exptl_crystal_size_max 0.30
_exptl_crystal_size_mid 0.10
_exptl_crystal_size_min 0.10
_refine_diff_density_max 0.377
_refine_diff_density_min -0.388
_refine_diff_density_rms 0.069
_refine_ls_extinction_method none
_refine_ls_goodness_of_fit_ref 1.089
_refine_ls_hydrogen_treatment mixed
_refine_ls_matrix_type full
_refine_ls_number_parameters 233
_refine_ls_number_reflns 3591
_refine_ls_number_restraints 0
_refine_ls_restrained_S_all 1.089
_refine_ls_R_factor_all 0.0646
_refine_ls_R_factor_gt 0.0476
_refine_ls_shift/su_max 0.000
_refine_ls_shift/su_mean 0.000
_refine_ls_structure_factor_coef Fsqd
_refine_ls_weighting_details 'calc w=1/[\s^2^(Fo^2^)+(0.0313P)^2^+6.4122P] where P=(Fo^2^+2Fc^2^)/3'
_refine_ls_weighting_scheme calc
_refine_ls_wR_factor_gt 0.0893
_refine_ls_wR_factor_ref 0.0959
_reflns_number_gt 2981
_reflns_number_total 3591
_reflns_threshold_expression >2sigma(I)
_cod_data_source_file ja3044344_si_002.cif
_cod_data_source_block 0214c
_cod_original_cell_volume 4077(3)
_cod_database_code 4118397

loop_
_symmetry_equiv_pos_as_xyz
'x, y, z'
'-x, y, -z+1/2'
'x+1/2, y+1/2, z'
'-x+1/2, y+1/2, -z+1/2'
'-x, -y, -z'
'x, -y, z-1/2'
'-x+1/2, -y+1/2, -z'
'x+1/2, -y+1/2, z-1/2'

loop_
_atom_site_label
_atom_site_type_symbol
_atom_site_fract_x
_atom_site_fract_y
_atom_site_fract_z
_atom_site_U_iso_or_equiv
_atom_site_adp_type
_atom_site_occupancy
_atom_site_symmetry_multiplicity
_atom_site_calc_flag
_atom_site_refinement_flags
S1 S 0.16351(3) 0.17050(4) -0.14048(7) 0.01530(18) Uani 1 1 d .
P1 P 0.24395(3) 0.10546(5) 0.15338(7) 0.01399(19) Uani 1 1 d .
H1 H 0.2561(12) 0.1671(17) 0.095(3) 0.019(8) Uiso 1 1 d .
Cl1 Cl -0.03302(4) 0.40223(5) -0.05642(9) 0.0319(2) Uani 1 1 d .
Cl2 Cl -0.02576(5) 0.25290(6) 0.08213(9) 0.0422(3) Uani 1 1 d .
Cl3 Cl 0.05042(4) 0.27684(5) -0.06533(9) 0.0330(2) Uani 1 1 d .
O1 O 0.17409(9) 0.24094(12) -0.05697(19) 0.0188(5) Uani 1 1 d .
O2 O 0.11600(9) 0.18267(12) -0.26493(18) 0.0214(5) Uani 1 1 d .
O3 O 0.21916(9) 0.13610(12) -0.14600(19) 0.0192(5) Uani 1 1 d .
C1 C 0.08016(13) 0.05791(18) -0.1323(3) 0.0192(7) Uani 1 1 d .
H2 H 0.0553 0.0798 -0.2130 0.023 Uiso 1 1 calc R
C2 C 0.24058(13) 0.14739(18) 0.3020(3) 0.0178(7) Uani 1 1 d .
C3 C 0.13595(13) 0.09238(17) -0.0657(3) 0.0137(6) Uani 1 1 d .
C4 C 0.30572(13) 0.03694(17) 0.1782(3) 0.0155(7) Uani 1 1 d .
C5 C 0.15189(13) -0.00696(18) 0.1019(3) 0.0182(7) Uani 1 1 d .
H3 H 0.1766 -0.0297 0.1820 0.022 Uiso 1 1 calc R
C6 C 0.17220(13) 0.06117(17) 0.0549(3) 0.0147(6) Uani 1 1 d .
C7 C 0.40490(14) -0.06157(19) 0.2091(3) 0.0248(8) Uani 1 1 d .
H4 H 0.4388 -0.0955 0.2195 0.030 Uiso 1 1 calc R
C8 C 0.31483(14) -0.03314(18) 0.2528(3) 0.0199(7) Uani 1 1 d .
H5 H 0.2871 -0.0474 0.2925 0.024 Uiso 1 1 calc R
C9 C 0.30511(15) 0.1762(2) 0.3823(3) 0.0257(8) Uani 1 1 d .
H6 H 0.3194 0.2132 0.3310 0.039 Uiso 1 1 calc R
H7 H 0.3323 0.1293 0.4083 0.039 Uiso 1 1 calc R
H8 H 0.3048 0.2046 0.4587 0.039 Uiso 1 1 calc R
C10 C 0.19690(15) 0.21994(19) 0.2595(3) 0.0244(8) Uani 1 1 d .
H9 H 0.1931 0.2455 0.3349 0.037 Uiso 1 1 calc R
H10 H 0.1569 0.2011 0.2017 0.037 Uiso 1 1 calc R
H11 H 0.2129 0.2595 0.2148 0.037 Uiso 1 1 calc R
C11 C 0.09590(14) -0.04165(19) 0.0323(3) 0.0226(7) Uani 1 1 d .
H12 H 0.0826 -0.0882 0.0643 0.027 Uiso 1 1 calc R
C12 C 0.34664(13) 0.05724(18) 0.1199(3) 0.0190(7) Uani 1 1 d .
H13 H 0.3407 0.1052 0.0697 0.023 Uiso 1 1 calc R
C13 C 0.36493(14) -0.08162(19) 0.2681(3) 0.0237(7) Uani 1 1 d .
H14 H 0.3718 -0.1290 0.3197 0.028 Uiso 1 1 calc R
C14 C 0.05973(14) -0.00825(19) -0.0834(3) 0.0240(8) Uani 1 1 d .
H15 H 0.0208 -0.0306 -0.1297 0.029 Uiso 1 1 calc R
C15 C 0.21810(15) 0.08716(19) 0.3788(3) 0.0245(8) Uani 1 1 d .
H16 H 0.2441 0.0390 0.3988 0.037 Uiso 1 1 calc R
H17 H 0.1762 0.0713 0.3281 0.037 Uiso 1 1 calc R
H18 H 0.2196 0.1127 0.4587 0.037 Uiso 1 1 calc R
C16 C -0.02078(15) 0.2968(2) -0.0568(3) 0.0256(8) Uani 1 1 d .
H19 H -0.0530 0.2726 -0.1336 0.031 Uiso 1 1 calc R
C17 C 0.39586(15) 0.0076(2) 0.1351(3) 0.0251(8) Uani 1 1 d .
H20 H 0.4235 0.0211 0.0947 0.030 Uiso 1 1 calc R

loop_
_atom_site_aniso_label
_atom_site_aniso_U_11
_atom_site_aniso_U_22
_atom_site_aniso_U_33
_atom_site_aniso_U_23
_atom_site_aniso_U_13
_atom_site_aniso_U_12
S1 0.0172(4) 0.0137(4) 0.0146(4) 0.0010(3) 0.0054(3) 0.0003(3)
P1 0.0144(4) 0.0146(4) 0.0125(4) 0.0008(3) 0.0044(3) 0.0003(3)
Cl1 0.0283(5) 0.0245(5) 0.0457(5) -0.0025(4) 0.0169(4) 0.0026(4)
Cl2 0.0562(6) 0.0381(6) 0.0353(5) 0.0035(4) 0.0205(5) -0.0044(5)
Cl3 0.0268(5) 0.0314(5) 0.0411(5) -0.0089(4) 0.0128(4) 0.0044(4)
O1 0.0210(12) 0.0144(11) 0.0208(11) -0.0020(9) 0.0073(10) 0.0010(9)
O2 0.0229(12) 0.0198(12) 0.0155(11) 0.0041(9) -0.0001(9) -0.0015(9)
O3 0.0190(11) 0.0211(12) 0.0202(11) -0.0007(10) 0.0103(9) 0.0017(9)
C1 0.0167(16) 0.0252(17) 0.0142(16) 0.0020(14) 0.0040(13) 0.0010(14)
C2 0.0200(16) 0.0188(16) 0.0150(16) -0.0021(13) 0.0071(14) 0.0014(13)
C3 0.0143(15) 0.0142(15) 0.0141(15) -0.0026(13) 0.0068(13) 0.0007(12)
C4 0.0151(16) 0.0135(15) 0.0154(16) -0.0039(13) 0.0027(13) -0.0015(12)
C5 0.0204(17) 0.0181(16) 0.0171(16) 0.0028(14) 0.0079(14) 0.0020(13)
C6 0.0141(15) 0.0137(15) 0.0177(16) -0.0011(13) 0.0076(13) -0.0002(12)
C7 0.0170(17) 0.0215(18) 0.032(2) -0.0062(15) 0.0049(15) 0.0023(14)
C8 0.0179(16) 0.0221(17) 0.0201(17) 0.0011(14) 0.0074(14) -0.0010(14)
C9 0.0290(19) 0.0317(19) 0.0168(17) -0.0055(15) 0.0091(15) -0.0060(15)
C10 0.0325(19) 0.0221(18) 0.0220(18) -0.0010(15) 0.0141(15) 0.0063(15)
C11 0.0250(18) 0.0188(17) 0.0231(18) 0.0024(14) 0.0080(15) -0.0055(14)
C12 0.0204(17) 0.0182(16) 0.0188(17) -0.0016(14) 0.0076(14) 0.0001(13)
C13 0.0204(17) 0.0187(17) 0.0271(19) 0.0034(15) 0.0032(15) 0.0010(14)
C14 0.0181(17) 0.0293(19) 0.0216(17) 0.0003(15) 0.0038(14) -0.0072(14)
C15 0.0322(19) 0.0249(18) 0.0197(17) -0.0014(15) 0.0135(15) -0.0036(15)
C16 0.0268(18) 0.0244(18) 0.0236(18) -0.0066(15) 0.0068(15) -0.0016(15)
C17 0.0224(18) 0.0286(19) 0.0272(19) -0.0011(16) 0.0127(15) 0.0001(15)

loop_
_atom_type_symbol
_atom_type_description
_atom_type_scat_dispersion_real
_atom_type_scat_dispersion_imag
_atom_type_scat_source
C C 0.0033 0.0016 'International Tables Vol C Tables 4.2.6.8 and 6.1.1.4'
H H 0.0000 0.0000 'International Tables Vol C Tables 4.2.6.8 and 6.1.1.4'
Cl Cl 0.1484 0.1585 'International Tables Vol C Tables 4.2.6.8 and 6.1.1.4'
O O 0.0106 0.0060 'International Tables Vol C Tables 4.2.6.8 and 6.1.1.4'
P P 0.1023 0.0942 'International Tables Vol C Tables 4.2.6.8 and 6.1.1.4'
S S 0.1246 0.1234 'International Tables Vol C Tables 4.2.6.8 and 6.1.1.4'

loop_
_geom_angle_atom_site_label_1
_geom_angle_atom_site_label_2
_geom_angle_atom_site_label_3
_geom_angle
O2 S1 O1 113.49(12)
O2 S1 O3 113.93(12)
O1 S1 O3 113.27(12)
O2 S1 C3 105.33(13)
O1 S1 C3 106.16(13)
O3 S1 C3 103.46(13)
C4 P1 C6 111.81(14)
C4 P1 C2 113.86(13)
C6 P1 C2 111.22(13)
C4 P1 H1 104.6(12)
C6 P1 H1 110.0(12)
C2 P1 H1 104.8(12)
C3 C1 C14 121.0(3)
C3 C1 H2 119.5
C14 C1 H2 119.5
C15 C2 C9 110.4(3)
C15 C2 C10 110.2(2)
C9 C2 C10 110.6(3)
C15 C2 P1 114.1(2)
C9 C2 P1 106.4(2)
C10 C2 P1 105.1(2)
C1 C3 C6 119.6(3)
C1 C3 S1 119.1(2)
C6 C3 S1 121.1(2)
C8 C4 C12 120.0(3)
C8 C4 P1 123.6(2)
C12 C4 P1 116.5(2)
C11 C5 C6 120.5(3)
C11 C5 H3 119.7
C6 C5 H3 119.7
C5 C6 C3 119.0(3)
C5 C6 P1 118.1(2)
C3 C6 P1 122.9(2)
C17 C7 C13 120.3(3)
C17 C7 H4 119.8
C13 C7 H4 119.8
C13 C8 C4 119.1(3)
C13 C8 H5 120.4
C4 C8 H5 120.4
C2 C9 H6 109.5
C2 C9 H7 109.5
H6 C9 H7 109.5
C2 C9 H8 109.5
H6 C9 H8 109.5
H7 C9 H8 109.5
C2 C10 H9 109.5
C2 C10 H10 109.5
H9 C10 H10 109.5
C2 C10 H11 109.5
H9 C10 H11 109.5
H10 C10 H11 109.5
C14 C11 C5 119.8(3)
C14 C11 H12 120.1
C5 C11 H12 120.1
C17 C12 C4 120.0(3)
C17 C12 H13 120.0
C4 C12 H13 120.0
C7 C13 C8 120.6(3)
C7 C13 H14 119.7
C8 C13 H14 119.7
C11 C14 C1 120.0(3)
C11 C14 H15 120.0
C1 C14 H15 120.0
C2 C15 H16 109.5
C2 C15 H17 109.5
H16 C15 H17 109.5
C2 C15 H18 109.5
H16 C15 H18 109.5
H17 C15 H18 109.5
Cl3 C16 Cl2 110.58(18)
Cl3 C16 Cl1 110.29(18)
Cl2 C16 Cl1 109.77(17)
Cl3 C16 H19 108.7
Cl2 C16 H19 108.7
Cl1 C16 H19 108.7
C7 C17 C12 120.0(3)
C7 C17 H20 120.0
C12 C17 H20 120.0

loop_
_geom_bond_atom_site_label_1
_geom_bond_atom_site_label_2
_geom_bond_distance
S1 O2 1.448(2)
S1 O1 1.455(2)
S1 O3 1.458(2)
S1 C3 1.788(3)
P1 C4 1.788(3)
P1 C6 1.805(3)
P1 C2 1.836(3)
P1 H1 1.30(3)
Cl1 C16 1.763(3)
Cl2 C16 1.762(3)
Cl3 C16 1.756(3)
C1 C3 1.378(4)
C1 C14 1.387(4)
C1 H2 0.9500
C2 C15 1.534(4)
C2 C9 1.535(4)
C2 C10 1.538(4)
C3 C6 1.406(4)
C4 C8 1.396(4)
C4 C12 1.397(4)
C5 C11 1.390(4)
C5 C6 1.400(4)
C5 H3 0.9500
C7 C17 1.380(4)
C7 C13 1.382(4)
C7 H4 0.9500
C8 C13 1.388(4)
C8 H5 0.9500
C9 H6 0.9800
C9 H7 0.9800
C9 H8 0.9800
C10 H9 0.9800
C10 H10 0.9800
C10 H11 0.9800
C11 C14 1.380(4)
C11 H12 0.9500
C12 C17 1.383(4)
C12 H13 0.9500
C13 H14 0.9500
C14 H15 0.9500
C15 H16 0.9800
C15 H17 0.9800
C15 H18 0.9800
C16 H19 1.0000
C17 H20 0.9500

loop_
_geom_torsion_atom_site_label_1
_geom_torsion_atom_site_label_2
_geom_torsion_atom_site_label_3
_geom_torsion_atom_site_label_4
_geom_torsion
C4 P1 C2 C15 -74.2(2)
C6 P1 C2 C15 53.2(3)
C4 P1 C2 C9 47.7(2)
C6 P1 C2 C9 175.1(2)
C4 P1 C2 C10 165.0(2)
C6 P1 C2 C10 -67.6(2)
C14 C1 C3 C6 -1.4(4)
C14 C1 C3 S1 173.4(2)
O2 S1 C3 C1 1.4(3)
O1 S1 C3 C1 122.1(2)
O3 S1 C3 C1 -118.4(2)
O2 S1 C3 C6 176.2(2)
O1 S1 C3 C6 -63.2(3)
O3 S1 C3 C6 56.3(3)
C6 P1 C4 C8 -69.5(3)
C2 P1 C4 C8 57.6(3)
C6 P1 C4 C12 111.5(2)
C2 P1 C4 C12 -121.4(2)
C11 C5 C6 C3 -2.0(4)
C11 C5 C6 P1 177.5(2)
C1 C3 C6 C5 3.0(4)
S1 C3 C6 C5 -171.7(2)
C1 C3 C6 P1 -176.5(2)
S1 C3 C6 P1 8.8(3)
C4 P1 C6 C5 63.5(3)
C2 P1 C6 C5 -65.0(3)
C4 P1 C6 C3 -116.9(2)
C2 P1 C6 C3 114.5(2)
C12 C4 C8 C13 0.3(4)
P1 C4 C8 C13 -178.8(2)
C6 C5 C11 C14 -0.6(5)
C8 C4 C12 C17 0.5(4)
P1 C4 C12 C17 179.6(2)
C17 C7 C13 C8 0.7(5)
C4 C8 C13 C7 -0.9(5)
C5 C11 C14 C1 2.3(5)
C3 C1 C14 C11 -1.3(5)
C13 C7 C17 C12 0.1(5)
C4 C12 C17 C7 -0.7(5)
